data_4021957
loop_
_publ_author_name
'Takashi Mino'
'Youichi Tanaka'
'Youtaro Hattori'
'Toshihiro Yabusaki'
'Hiroaki Saotome'
'Masami Sakamoto'
'Tsutomu Fujita'

_publ_section_title
;
 Synthesis and Optical Resolution of Aminophosphines with Axially
 Chiral C(aryl)-N(amine) Bonds for Use as Ligands in Asymmetric
 Catalysis
;
_journal_name_full 'Journal of Organic Chemistry'
_journal_page_first 7346
_journal_page_last 7353
_journal_paper_doi 10.1021/jo061261f
_journal_volume 71
_journal_year 2006
_chemical_compound_source 'Local laboratory'
_chemical_formula_moiety 'C30 H24 N P '
_chemical_formula_sum 'C30 H24 N P'
_chemical_formula_weight 429.503
_chemical_name_systematic
;
 ?
;
_space_group_IT_number 2
_symmetry_cell_setting triclinic
_symmetry_space_group_name_Hall '-P 1'
_symmetry_space_group_name_H-M 'P -1'
_atom_sites_solution_hydrogens geom
_audit_creation_method maXus
_cell_angle_alpha 68.03(3)
_cell_angle_beta 86.95(3)
_cell_angle_gamma 87.76(3)
_cell_formula_units_Z 2
_cell_length_a 9.129(4)
_cell_length_b 11.674(4)
_cell_length_c 11.962(4)
_cell_measurement_temperature 298
_cell_volume 1180.3(7)
_computing_cell_refinement 'MXC(MAC Science)'
_computing_data_collection 'MXC(MAC Science)'
_computing_data_reduction 'maXus (Mackay et al., 1999)'
_computing_molecular_graphics 'Ortep (Johnson, 1976)'
_computing_publication_material 'maXus(Mackay et al., 1999)'
_computing_structure_refinement 'maXus(Mackay et al., 1999)'
_diffrn_measurement_device 'Mac Science MXC18'
_diffrn_measurement_method '\q \w scans'
_diffrn_orient_matrix_type X=UH
_diffrn_orient_matrix_UB_11 0.07891
_diffrn_orient_matrix_UB_12 0.03503
_diffrn_orient_matrix_UB_13 0.03184
_diffrn_orient_matrix_UB_21 0.04186
_diffrn_orient_matrix_UB_22 0.04215
_diffrn_orient_matrix_UB_23 -0.08391
_diffrn_orient_matrix_UB_31 -0.06372
_diffrn_orient_matrix_UB_32 0.07438
_diffrn_orient_matrix_UB_33 -0.00923
_diffrn_radiation_source 'fine-focus sealed tube'
_diffrn_radiation_type ' CuK\a'
_diffrn_radiation_wavelength_id all
_diffrn_reflns_av_R_equivalents 0.094
_diffrn_reflns_limit_h_max 11
_diffrn_reflns_limit_h_min -11
_diffrn_reflns_limit_k_max 14
_diffrn_reflns_limit_k_min 0
_diffrn_reflns_limit_l_max 14
_diffrn_reflns_limit_l_min -13
_diffrn_reflns_number 4711
_diffrn_reflns_theta_full 69.99
_diffrn_reflns_theta_max 69.99
_diffrn_reflns_theta_min 3.99
_exptl_absorpt_coefficient_mu 1.15
_exptl_absorpt_correction_type none
_exptl_crystal_colour Colourless
_exptl_crystal_density_diffrn 1.209
_exptl_crystal_density_method 'not measured'
_exptl_crystal_description Plate
_exptl_crystal_F_000 452
_refine_diff_density_max 0.47
_refine_diff_density_min -0.40
_refine_diff_density_rms 0.07
_refine_ls_extinction_method none
_refine_ls_goodness_of_fit_all 1.398
_refine_ls_goodness_of_fit_gt 0.958
_refine_ls_goodness_of_fit_ref 0.958
_refine_ls_hydrogen_treatment refxyz
_refine_ls_matrix_type full
_refine_ls_number_constraints 24
_refine_ls_number_parameters 307
_refine_ls_number_reflns 2585
_refine_ls_number_restraints 0
_refine_ls_R_factor_all 0.099
_refine_ls_R_factor_gt 0.057
_refine_ls_shift/su_max 0.035
_refine_ls_shift/su_mean 0.001
_refine_ls_structure_factor_coef F^2^
_refine_ls_weighting_details ' w = 1 / ( s^2^(Fo^2^) + 0.10000 * Fo^2^)'
_refine_ls_weighting_scheme sigma
_refine_ls_wR_factor_all 0.135
_refine_ls_wR_factor_gt 0.128
_refine_ls_wR_factor_ref 0.128
_reflns_d_resolution_high 0.64
_reflns_d_resolution_low 2.35
_reflns_limit_h_max 11
_reflns_limit_h_min 0
_reflns_limit_k_max 14
_reflns_limit_k_min -14
_reflns_limit_l_max 14
_reflns_limit_l_min -14
_reflns_number_gt 2585
_reflns_number_total 4988
_reflns_threshold_expression 'I> 3.00 sigma(I)'
_cod_data_source_file jo061261fsi20060619_091014.cif
_cod_depositor_comments
;
The following automatic conversions were performed:
'_symmetry_cell_setting' value 'Triclinic' changed to 'triclinic'
according to '/home/saulius/struct/CIF-dictionaries/cif_core.dic'
dictionary named 'cif_core.dic' version 2.4.1 from 2010-06-29.

Automatic conversion script
Id: cif_fix_enum 1527 2010-12-29 10:47:43Z saulius 

The following automatic conversions were performed:

'_atom_site_adp_type' tag value 'Uij' was replaced with 'Uani' value
32 times.

Automatic conversion script
Id: cif_fix_values 1646 2011-03-28 12:23:43Z adriana 
;
_cod_original_sg_symbol_H-M 'P -1          '
_cod_original_formula_sum 'C30 H24 N P '
_cod_database_code 4021957

loop_
_symmetry_equiv_pos_as_xyz
+X,+Y,+Z
-X,-Y,-Z

loop_
_atom_site_label
_atom_site_fract_x
_atom_site_fract_y
_atom_site_fract_z
_atom_site_U_iso_or_equiv
_atom_site_occupancy
_atom_site_adp_type
P1 -0.91825(10) -0.20281(8) -0.99020(9) 0.0602(4) 1.00 Uani
N2 -0.8950(3) -0.2392(3) -0.7382(3) 0.0666(16) 1.00 Uani
C3 -0.7733(4) -0.4428(4) -0.9015(4) 0.072(2) 1.00 Uani
C4 -0.8293(3) -0.3426(3) -0.7613(3) 0.0582(17) 1.00 Uani
C5 -1.1137(4) -0.2405(3) -0.9659(3) 0.0598(18) 1.00 Uani
C6 -0.8700(4) -0.2286(3) -1.1293(3) 0.0626(19) 1.00 Uani
C7 -0.8359(3) -0.3401(3) -0.8770(3) 0.0585(17) 1.00 Uani
C8 -0.7643(4) -0.4412(3) -0.6682(3) 0.0665(19) 1.00 Uani
C9 -0.8113(4) -0.1573(3) -0.7097(3) 0.0622(18) 1.00 Uani
C10 -0.7005(4) -0.5420(3) -0.6957(4) 0.072(2) 1.00 Uani
C11 -1.1660(4) -0.3585(3) -0.9105(3) 0.067(2) 1.00 Uani
C12 -0.6620(4) -0.1413(3) -0.7239(4) 0.076(2) 1.00 Uani
C13 -0.7091(4) -0.5380(4) -0.8149(4) 0.079(2) 1.00 Uani
C14 -0.9544(5) -0.2866(4) -1.1842(4) 0.078(2) 1.00 Uani
C15 -0.9039(5) -0.0861(4) -0.6630(4) 0.081(2) 1.00 Uani
C16 -1.0418(4) -0.2454(4) -0.6790(4) 0.088(3) 1.00 Uani
C17 -1.3148(4) -0.3798(4) -0.8931(4) 0.080(2) 1.00 Uani
C18 -0.7376(5) -0.1816(4) -1.1875(4) 0.090(3) 1.00 Uani
C19 -1.2132(5) -0.1427(4) -1.0046(4) 0.083(2) 1.00 Uani
C20 -0.7562(5) -0.4458(4) -0.5486(4) 0.080(2) 1.00 Uani
C21 -0.6342(5) -0.6401(4) -0.6023(5) 0.097(3) 1.00 Uani
C22 -1.0584(6) -0.1237(5) -0.6621(5) 0.107(3) 1.00 Uani
C23 -1.4113(5) -0.2821(5) -0.9323(5) 0.101(3) 1.00 Uani
C24 -0.8460(8) 0.0026(5) -0.6320(5) 0.115(4) 1.00 Uani
C25 -0.9084(5) -0.2975(4) -1.2920(4) 0.093(3) 1.00 Uani
C26 -0.6898(6) -0.5417(5) -0.4632(4) 0.097(3) 1.00 Uani
C27 -0.6056(6) -0.0510(5) -0.6885(5) 0.105(3) 1.00 Uani
C28 -0.7775(6) -0.2496(5) -1.3471(5) 0.101(3) 1.00 Uani
C29 -0.6279(6) -0.6397(5) -0.4882(6) 0.107(3) 1.00 Uani
C30 -1.3633(5) -0.1655(5) -0.9863(5) 0.108(3) 1.00 Uani
C31 -0.6929(6) -0.1917(6) -1.2946(5) 0.115(4) 1.00 Uani
C32 -0.6982(8) 0.0195(5) -0.6430(6) 0.127(4) 1.00 Uani

loop_
_atom_site_aniso_label
_atom_site_aniso_U_11
_atom_site_aniso_U_22
_atom_site_aniso_U_33
_atom_site_aniso_U_12
_atom_site_aniso_U_13
_atom_site_aniso_U_23
P1 0.0543(5) 0.0558(5) 0.0637(6) -.0021(4) -.0037(4) -.0290(4)
N2 0.0534(15) 0.0725(19) 0.0677(18) 0.0084(14) 0.0002(13) -.0394(16)
C3 0.063(2) 0.068(2) 0.080(3) 0.0021(17) -.0030(19) -.045(2)
C4 0.0458(16) 0.0569(18) 0.065(2) 0.0032(14) -.0058(14) -.0297(16)
C5 0.0530(18) 0.064(2) 0.0549(19) 0.0045(15) -.0022(14) -.0288(16)
C6 0.058(2) 0.060(2) 0.061(2) 0.0001(16) -.0010(16) -.0262(17)
C7 0.0434(16) 0.0580(19) 0.068(2) 0.0000(14) -.0032(14) -.0331(16)
C8 0.0531(19) 0.062(2) 0.074(2) -.0052(16) -.0061(17) -.0272(18)
C9 0.075(2) 0.0489(18) 0.0542(19) 0.0071(16) -.0024(16) -.0194(15)
C10 0.0495(18) 0.058(2) 0.094(3) 0.0020(15) -.0130(19) -.026(2)
C11 0.056(2) 0.062(2) 0.075(2) 0.0004(16) -.0077(17) -.0302(19)
C12 0.078(3) 0.059(2) 0.079(3) -.0058(19) 0.000(2) -.027(2)
C13 0.064(2) 0.060(2) 0.105(3) 0.0084(18) -.007(2) -.043(2)
C14 0.070(2) 0.088(3) 0.068(2) -.014(2) 0.0008(19) -.040(2)
C15 0.097(3) 0.063(2) 0.075(3) 0.005(2) 0.008(2) -.036(2)
C16 0.058(2) 0.112(3) 0.086(3) 0.011(2) 0.0002(19) -.057(3)
C17 0.062(2) 0.086(3) 0.081(3) -.013(2) 0.0057(19) -.040(2)
C18 0.065(2) 0.104(3) 0.092(3) -.019(2) 0.016(2) -.054(3)
C19 0.066(2) 0.066(2) 0.095(3) 0.013(2) 0.001(2) -.017(2)
C20 0.082(3) 0.080(3) 0.062(2) -.009(2) -.012(2) -.019(2)
C21 0.073(3) 0.067(3) 0.131(4) 0.008(2) -.022(3) -.027(3)
C22 0.093(3) 0.106(4) 0.109(4) 0.027(3) 0.013(3) -.055(3)
C23 0.054(2) 0.119(4) 0.113(4) 0.001(2) 0.003(2) -.050(3)
C24 0.146(5) 0.080(3) 0.109(4) -.004(3) 0.024(4) -.056(3)
C25 0.098(3) 0.100(3) 0.076(3) -.007(3) -.007(2) -.049(3)
C26 0.102(4) 0.087(3) 0.081(3) -.016(3) -.021(3) -.010(3)
C27 0.108(4) 0.084(3) 0.109(4) -.029(3) 0.002(3) -.040(3)
C28 0.106(4) 0.106(4) 0.083(3) -.009(3) 0.021(3) -.053(3)
C29 0.095(4) 0.085(3) 0.110(4) 0.001(3) -.041(3) -.001(3)
C30 0.060(3) 0.103(4) 0.135(5) 0.032(2) -.006(3) -.034(3)
C31 0.095(4) 0.125(4) 0.116(4) -.030(3) 0.042(3) -.073(4)
C32 0.170(6) 0.078(3) 0.125(5) -.030(4) 0.014(4) -.061(3)

loop_
_atom_type_symbol
_atom_type_description
_atom_type_scat_dispersion_real
_atom_type_scat_dispersion_imag
_atom_type_scat_source
'C ' 'C ' 0.0181 0.0091 'Waasmaier & Kirfel, 1995'
'H ' 'H ' 0.0000 0.0000 'Waasmaier & Kirfel, 1995'
'N ' 'N ' 0.0311 0.0180 'Waasmaier & Kirfel, 1995'
'P ' 'P ' 0.2955 0.4335 'Waasmaier & Kirfel, 1995'

loop_
_diffrn_radiation_wavelength
1.54178

loop_
_geom_angle_atom_site_label_1
_geom_angle_atom_site_label_2
_geom_angle_atom_site_label_3
_geom_angle
C5 P1 C6 102.4(2)
C5 P1 C7 101.3(2)
C6 P1 C7 101.4(2)
C4 N2 C9 121.8(3)
C4 N2 C16 121.9(4)
C9 N2 C16 108.6(4)
C7 C3 C13 121.1(5)
N2 C4 C7 116.8(4)
N2 C4 C8 120.5(4)
C7 C4 C8 122.7(4)
P1 C5 C11 124.3(3)
P1 C5 C19 116.9(4)
C11 C5 C19 118.8(4)
P1 C6 C14 126.5(4)
P1 C6 C18 116.6(4)
C14 C6 C18 116.9(5)
P1 C7 C3 124.5(4)
P1 C7 C4 117.8(3)
C3 C7 C4 117.7(4)
C4 C8 C10 118.3(4)
C4 C8 C20 123.7(4)
C10 C8 C20 118.0(5)
N2 C9 C12 128.7(4)
N2 C9 C15 109.3(4)
C12 C9 C15 122.0(4)
C8 C10 C13 118.1(4)
C8 C10 C21 118.1(5)
C13 C10 C21 123.8(5)
C5 C11 C17 121.1(5)
C9 C12 C27 117.1(5)
C3 C13 C10 122.0(4)
C6 C14 C25 121.4(5)
C9 C15 C22 108.8(4)
C9 C15 C24 119.4(6)
C22 C15 C24 131.7(5)
N2 C16 C22 103.5(5)
C11 C17 C23 119.3(5)
C6 C18 C31 121.6(5)
C5 C19 C30 119.5(5)
C8 C20 C26 121.3(5)
C10 C21 C29 121.7(6)
C15 C22 C16 103.5(4)
C17 C23 C30 120.9(5)
C15 C24 C32 120.1(6)
C14 C25 C28 120.1(5)
C20 C26 C29 121.5(6)
C12 C27 C32 120.6(6)
C25 C28 C31 119.4(6)
C21 C29 C26 119.4(6)
C19 C30 C23 120.4(5)
C18 C31 C28 120.6(6)
C24 C32 C27 120.8(6)

loop_
_geom_bond_atom_site_label_1
_geom_bond_atom_site_label_2
_geom_bond_distance
P1 C5 1.836(4)
P1 C6 1.828(5)
P1 C7 1.832(5)
N2 C4 1.438(5)
N2 C9 1.394(6)
N2 C16 1.474(6)
C3 C7 1.428(6)
C3 C13 1.343(7)
C4 C7 1.379(6)
C4 C8 1.405(6)
C5 C11 1.378(6)
C5 C19 1.383(6)
C6 C14 1.382(6)
C6 C18 1.387(7)
C8 C10 1.431(6)
C8 C20 1.417(7)
C9 C12 1.376(7)
C9 C15 1.400(6)
C10 C13 1.415(7)
C10 C21 1.410(8)
C11 C17 1.381(6)
C12 C27 1.398(7)
C14 C25 1.384(7)
C15 C22 1.491(8)
C15 C24 1.357(8)
C16 C22 1.509(8)
C17 C23 1.365(8)
C18 C31 1.370(8)
C19 C30 1.396(8)
C20 C26 1.350(8)
C21 C29 1.371(10)
C23 C30 1.350(9)
C24 C32 1.363(10)
C25 C28 1.367(8)
C26 C29 1.381(9)
C27 C32 1.385(10)
C28 C31 1.363(9)

loop_
_geom_contact_atom_site_label_1
_geom_contact_atom_site_label_2
_geom_contact_distance
_geom_contact_site_symmetry_1
_geom_contact_site_symmetry_2
C16 C26 3.456(8) 1_555 2_344
C16 C29 3.544(9) 1_555 2_344
C26 C29 3.551(9) 1_555 2_444
C16 C26 3.456(8) 1_555 2_344
C16 C29 3.544(9) 1_555 2_344
C26 C29 3.551(9) 1_555 2_444

loop_
_geom_torsion_atom_site_label_1
_geom_torsion_atom_site_label_2
_geom_torsion_atom_site_label_3
_geom_torsion_atom_site_label_4
_geom_torsion
C6 P1 C5 C11 83.5(3)
C5 P1 C6 C14 -11.9(3)
C5 P1 C6 C18 165.8(3)
C6 P1 C5 C19 -97.5(3)
C5 P1 C7 C3 97.0(3)
C5 P1 C7 C4 -85.4(3)
C7 P1 C5 C11 -21.0(3)
C7 P1 C5 C19 158.0(3)
C6 P1 C7 C3 -8.3(3)
C6 P1 C7 C4 169.4(3)
C7 P1 C6 C14 92.5(4)
C7 P1 C6 C18 -89.8(3)
C9 N2 C4 C7 -113.7(4)
C9 N2 C4 C8 67.3(4)
C4 N2 C9 C12 15.8(4)
C4 N2 C9 C15 -165.3(4)
C16 N2 C4 C7 100.4(4)
C16 N2 C4 C8 -78.5(4)
C4 N2 C16 C22 174.3(5)
C16 N2 C9 C12 165.6(5)
C16 N2 C9 C15 -15.5(3)
C9 N2 C16 C22 24.5(3)
C13 C3 C7 P1 177.1(5)
C13 C3 C7 C4 -0.6(4)
C7 C3 C13 C10 0.2(4)
N2 C4 C7 P1 3.1(2)
N2 C4 C7 C3 -179.1(5)
C7 C4 N2 C9 -113.7(4)
C7 C4 N2 C16 100.4(4)
C8 C4 N2 C9 67.3(4)
N2 C4 C8 C10 180.0(5)
C8 C4 N2 C16 -78.5(4)
N2 C4 C8 C20 -1.1(3)
C8 C4 C7 P1 -177.9(5)
C8 C4 C7 C3 -0.1(3)
C7 C4 C8 C10 1.1(3)
C7 C4 C8 C20 180.0(6)
C11 C5 P1 C6 83.5(3)
C11 C5 P1 C7 -21.0(3)
P1 C5 C11 C17 178.7(5)
C19 C5 P1 C6 -97.5(3)
C19 C5 P1 C7 158.0(3)
P1 C5 C19 C30 -178.7(6)
C19 C5 C11 C17 -0.3(4)
C11 C5 C19 C30 0.3(4)
C14 C6 P1 C5 -11.9(3)
C14 C6 P1 C7 92.5(4)
P1 C6 C14 C25 177.9(6)
C18 C6 P1 C5 165.8(3)
C18 C6 P1 C7 -89.8(3)
P1 C6 C18 C31 -177.7(6)
C18 C6 C14 C25 0.2(4)
C14 C6 C18 C31 0.3(4)
C3 C7 P1 C5 97.0(3)
C3 C7 P1 C6 -8.3(3)
P1 C7 C3 C13 177.1(5)
P1 C7 C4 N2 3.1(2)
C4 C7 P1 C5 -85.4(3)
C4 C7 P1 C6 169.4(3)
P1 C7 C4 C8 -177.9(5)
C3 C7 C4 N2 -179.1(5)
C3 C7 C4 C8 -0.1(3)
C4 C7 C3 C13 -0.6(4)
C10 C8 C4 N2 180.0(5)
C10 C8 C4 C7 1.1(3)
C4 C8 C10 C13 -1.4(3)
C4 C8 C10 C21 179.4(5)
C20 C8 C4 N2 -1.1(3)
C20 C8 C4 C7 180.0(6)
C4 C8 C20 C26 -178.6(6)
C20 C8 C10 C13 179.6(5)
C20 C8 C10 C21 0.4(4)
C10 C8 C20 C26 0.3(4)
C12 C9 N2 C4 15.8(4)
C12 C9 N2 C16 165.6(5)
N2 C9 C12 C27 179.4(6)
C15 C9 N2 C4 -165.3(4)
C15 C9 N2 C16 -15.5(3)
N2 C9 C15 C22 -0.4(3)
N2 C9 C15 C24 -178.2(6)
C12 C9 C15 C22 178.6(5)
C12 C9 C15 C24 0.8(4)
C15 C9 C12 C27 0.6(4)
C8 C10 C13 C3 0.8(4)
C13 C10 C8 C4 -1.4(3)
C13 C10 C8 C20 179.6(5)
C21 C10 C8 C4 179.4(5)
C21 C10 C8 C20 0.4(4)
C8 C10 C21 C29 -1.0(4)
C21 C10 C13 C3 180.0(7)
C13 C10 C21 C29 179.8(7)
C17 C11 C5 P1 178.7(5)
C17 C11 C5 C19 -0.3(4)
C5 C11 C17 C23 0.5(4)
C27 C12 C9 N2 179.4(6)
C27 C12 C9 C15 0.6(4)
C9 C12 C27 C32 -0.9(5)
C10 C13 C3 C7 0.2(4)
C3 C13 C10 C8 0.8(4)
C3 C13 C10 C21 180.0(7)
C25 C14 C6 P1 177.9(6)
C25 C14 C6 C18 0.2(4)
C6 C14 C25 C28 -0.4(4)
C22 C15 C9 N2 -0.4(3)
C22 C15 C9 C12 178.6(5)
C9 C15 C22 C16 15.4(4)
C24 C15 C9 N2 -178.2(6)
C24 C15 C9 C12 0.8(4)
C9 C15 C24 C32 -1.9(5)
C24 C15 C22 C16 -167.2(7)
C22 C15 C24 C32 -179.1(9)
C22 C16 N2 C4 174.3(5)
C22 C16 N2 C9 24.5(3)
N2 C16 C22 C15 -23.5(3)
C23 C17 C11 C5 0.5(4)
C11 C17 C23 C30 -0.8(5)
C31 C18 C6 P1 -177.7(6)
C31 C18 C6 C14 0.3(4)
C6 C18 C31 C28 -0.5(5)
C30 C19 C5 P1 -178.7(6)
C30 C19 C5 C11 0.3(4)
C5 C19 C30 C23 -0.6(5)
C26 C20 C8 C4 -178.6(6)
C26 C20 C8 C10 0.3(4)
C8 C20 C26 C29 -0.5(5)
C29 C21 C10 C8 -1.0(4)
C29 C21 C10 C13 179.8(7)
C10 C21 C29 C26 0.9(5)
C15 C22 C16 N2 -23.5(3)
C16 C22 C15 C9 15.4(4)
C16 C22 C15 C24 -167.2(7)
C30 C23 C17 C11 -0.8(5)
C17 C23 C30 C19 0.8(5)
C32 C24 C15 C9 -1.9(5)
C32 C24 C15 C22 -179.1(9)
C15 C24 C32 C27 1.6(5)
C28 C25 C14 C6 -0.4(4)
C14 C25 C28 C31 0.2(5)
C29 C26 C20 C8 -0.5(5)
C20 C26 C29 C21 -0.2(5)
C32 C27 C12 C9 -0.9(5)
C12 C27 C32 C24 -0.1(5)
C31 C28 C25 C14 0.2(5)
C25 C28 C31 C18 0.3(5)
C26 C29 C21 C10 0.9(5)
C21 C29 C26 C20 -0.2(5)
C23 C30 C19 C5 -0.6(5)
C19 C30 C23 C17 0.8(5)
C28 C31 C18 C6 -0.5(5)
C18 C31 C28 C25 0.3(5)
C24 C32 C27 C12 -0.1(5)
C27 C32 C24 C15 1.6(5)

loop_
_cod_related_entry_id
_cod_related_entry_database
_cod_related_entry_code
1 ChemSpider 30658541
